data_7110558
loop_
_publ_author_name
'Rickard, Clifton E. F.'
'Roper, Warren R.'
'Woodman, Timothy J.'
'James Wright, L.'

_publ_section_title
;
 Reversible methyl group migration between osmium and tin in reactions of
 osmium trimethylstannyl complexes
;
_journal_issue 12
_journal_name_full 'Chemical Communications'
_journal_page_first 1101
_journal_paper_doi 10.1039/a902938i
_journal_year 1999
_chemical_formula_moiety 'C42 H42 O3 Os P2 Sn, (C H2 Cl2)'
_chemical_formula_sum 'C43 H44 Cl2 O3 Os P2 Sn'
_chemical_formula_weight 1050.51
_chemical_name_systematic
; 
 ? 
;
_space_group_IT_number 2
_symmetry_cell_setting triclinic
_symmetry_space_group_name_Hall '-P 1'
_symmetry_space_group_name_H-M 'P -1'
_atom_sites_solution_hydrogens geom
_atom_sites_solution_primary direct
_atom_sites_solution_secondary difmap
_audit_creation_method SHELXL-97
_cell_angle_alpha 95.559(1)
_cell_angle_beta 101.214(1)
_cell_angle_gamma 103.598(1)
_cell_formula_units_Z 2
_cell_length_a 9.8497(1)
_cell_length_b 11.9753(2)
_cell_length_c 18.5656(3)
_cell_measurement_reflns_used 6181
_cell_measurement_temperature 203(2)
_cell_measurement_theta_max 27.40
_cell_measurement_theta_min 1.13
_cell_volume 2064.37(5)
_computing_structure_refinement 'SHELXL-97 (Sheldrick, 1997)'
_computing_structure_solution 'SHELXS-97 (Sheldrick, 1990)'
_diffrn_ambient_temperature 203(2)
_diffrn_measured_fraction_theta_full 0.940
_diffrn_measured_fraction_theta_max 0.940
_diffrn_measurement_device_type 'Siemens SMART CCD'
_diffrn_measurement_method multi-scan
_diffrn_radiation_monochromator graphite
_diffrn_radiation_source 'fine-focus sealed tube'
_diffrn_radiation_type MoK\a
_diffrn_radiation_wavelength 0.71073
_diffrn_reflns_av_R_equivalents 0.0329
_diffrn_reflns_av_sigmaI/netI 0.0525
_diffrn_reflns_limit_h_max 12
_diffrn_reflns_limit_h_min -12
_diffrn_reflns_limit_k_max 14
_diffrn_reflns_limit_k_min -15
_diffrn_reflns_limit_l_max 23
_diffrn_reflns_limit_l_min 0
_diffrn_reflns_number 19303
_diffrn_reflns_theta_full 27.40
_diffrn_reflns_theta_max 27.40
_diffrn_reflns_theta_min 1.13
_exptl_absorpt_coefficient_mu 3.924
_exptl_absorpt_correction_T_max 0.8279
_exptl_absorpt_correction_T_min 0.2395
_exptl_absorpt_correction_type empirical
_exptl_absorpt_process_details 'Blessing, 1995'
_exptl_crystal_colour colourless
_exptl_crystal_density_diffrn 1.690
_exptl_crystal_density_method 'not measured'
_exptl_crystal_description needle
_exptl_crystal_F_000 1032
_exptl_crystal_size_max 0.51
_exptl_crystal_size_mid 0.06
_exptl_crystal_size_min 0.05
_refine_diff_density_max 1.248
_refine_diff_density_min -1.216
_refine_diff_density_rms 0.149
_refine_ls_extinction_method none
_refine_ls_goodness_of_fit_ref 1.117
_refine_ls_hydrogen_treatment mixed
_refine_ls_matrix_type full
_refine_ls_number_parameters 500
_refine_ls_number_reflns 8834
_refine_ls_number_restraints 4
_refine_ls_restrained_S_all 1.118
_refine_ls_R_factor_all 0.0567
_refine_ls_R_factor_gt 0.0401
_refine_ls_shift/su_max 0.148
_refine_ls_shift/su_mean 0.002
_refine_ls_structure_factor_coef Fsqd
_refine_ls_weighting_details 'w=1/[\s^2^(Fo^2^)+(0.0000P)^2^+8.5675P] where P=(Fo^2^+2Fc^2^)/3'
_refine_ls_weighting_scheme calc
_refine_ls_wR_factor_gt 0.0721
_refine_ls_wR_factor_ref 0.0809
_reflns_number_gt 7401
_reflns_number_total 8834
_reflns_threshold_expression >2sigma(I)
_cod_data_source_file 902938isup1.cif
_cod_data_source_block (3)
_cod_depositor_comments
;
The following automatic conversions were performed:

'_symmetry_cell_setting' value 'Triclinic' changed to 'triclinic'
according to /home/saulius/struct/CIF-dictionaries/cif_core.dic
dictionary named 'cif_core.dic' version 2.4.2 from 2011-04-26.

Automatic conversion script
Id: cif_fix_values 1891 2012-01-12 08:04:46Z andrius 

The following automatic conversions were performed:

'_refine_ls_weighting_scheme' value 'calc
w=1/[\s^2^(Fo^2^)+(0.0000P)^2^+8.5675P] where P=(Fo^2^+2Fc^2^)/3' was
changed to 'calc'. New tag '_refine_ls_weighting_details' was
created. The value of the new tag was set to
'w=1/[\s^2^(Fo^2^)+(0.0000P)^2^+8.5675P] where P=(Fo^2^+2Fc^2^)/3'.

Automatic conversion script
Id: cif_fix_values 3143 2015-03-26 13:38:13Z robertas 
;
_cod_original_cell_volume 2064.36(5)
_cod_original_sg_symbol_H-M P-1
_cod_database_code 7110558

loop_
_symmetry_equiv_pos_as_xyz
'x, y, z'
'-x, -y, -z'

loop_
_atom_site_label
_atom_site_type_symbol
_atom_site_fract_x
_atom_site_fract_y
_atom_site_fract_z
_atom_site_U_iso_or_equiv
_atom_site_adp_type
_atom_site_occupancy
_atom_site_calc_flag
_atom_site_refinement_flags
_atom_site_disorder_assembly
_atom_site_disorder_group
Os Os 0.01646(2) 0.967257(18) 0.220818(12) 0.02102(6) Uani 1 d . . .
Sn Sn -0.19736(4) 0.87358(3) 0.28383(2) 0.02988(10) Uani 1 d . . .
P1 P 0.07225(14) 0.78937(11) 0.19187(8) 0.0211(3) Uani 1 d . . .
P2 P -0.01318(15) 1.15688(11) 0.24449(8) 0.0226(3) Uani 1 d . . .
O1 O -0.1381(5) 0.9479(4) 0.0618(2) 0.0421(11) Uani 1 d . . .
O2 O 0.1325(4) 0.9816(3) 0.3356(2) 0.0296(9) Uani 1 d . . .
O3 O -0.0473(5) 0.8995(4) 0.3883(2) 0.0435(11) Uani 1 d . . .
C1 C -0.0780(6) 0.9555(5) 0.1234(3) 0.0285(13) Uani 1 d . . .
C2 C 0.2336(6) 1.0504(5) 0.2118(3) 0.0264(12) Uani 1 d . . .
H2A H 0.2325 1.0652 0.1613 0.040 Uiso 1 calc R . .
H2B H 0.2954 0.9997 0.2248 0.040 Uiso 1 calc R . .
H2C H 0.2695 1.1234 0.2455 0.040 Uiso 1 calc R . .
C3 C 0.0847(7) 0.9491(5) 0.3902(3) 0.0332(13) Uani 1 d . . .
C4 C 0.1872(8) 0.9714(6) 0.4648(3) 0.0493(18) Uani 1 d . . .
H4A H 0.2829 1.0089 0.4599 0.074 Uiso 1 calc R . .
H4B H 0.1874 0.8982 0.4830 0.074 Uiso 1 calc R . .
H4C H 0.1574 1.0213 0.4995 0.074 Uiso 1 calc R . .
C5 C -0.3023(7) 0.6926(6) 0.2873(4) 0.0459(17) Uani 1 d . . .
H5A H -0.3560 0.6891 0.3260 0.069 Uiso 1 calc R . .
H5B H -0.2305 0.6496 0.2976 0.069 Uiso 1 calc R . .
H5C H -0.3671 0.6588 0.2397 0.069 Uiso 1 calc R . .
C6 C -0.3454(7) 0.9535(6) 0.3283(4) 0.0448(16) Uani 1 d . . .
H6A H -0.3812 0.9095 0.3650 0.067 Uiso 1 calc R . .
H6B H -0.4250 0.9541 0.2884 0.067 Uiso 1 calc R . .
H6C H -0.2963 1.0326 0.3514 0.067 Uiso 1 calc R . .
C11 C 0.1350(6) 0.7234(4) 0.2727(3) 0.0258(12) Uani 1 d . . .
C12 C 0.0519(7) 0.6215(5) 0.2903(3) 0.0336(14) Uani 1 d . . .
H12A H -0.0378 0.5834 0.2591 0.040 Uiso 1 calc R . .
C13 C 0.1019(9) 0.5769(6) 0.3538(4) 0.0454(17) Uani 1 d . . .
H13A H 0.0447 0.5094 0.3654 0.054 Uiso 1 calc R . .
C14 C 0.2329(8) 0.6297(6) 0.3996(4) 0.0455(18) Uani 1 d . . .
H14A H 0.2665 0.5974 0.4415 0.055 Uiso 1 calc R . .
C15 C 0.3160(7) 0.7313(6) 0.3836(4) 0.0424(16) Uani 1 d . . .
H15A H 0.4060 0.7680 0.4149 0.051 Uiso 1 calc R . .
C16 C 0.2665(6) 0.7787(5) 0.3217(3) 0.0343(14) Uani 1 d . . .
H16A H 0.3218 0.8490 0.3125 0.041 Uiso 1 calc R . .
C21 C 0.2133(6) 0.7970(4) 0.1382(3) 0.0251(12) Uani 1 d . . .
C22 C 0.3398(6) 0.7626(5) 0.1601(3) 0.0294(12) Uani 1 d . . .
H22A H 0.3554 0.7308 0.2044 0.035 Uiso 1 calc R . .
C23 C 0.4421(6) 0.7745(5) 0.1177(4) 0.0345(14) Uani 1 d . . .
H23A H 0.5267 0.7517 0.1336 0.041 Uiso 1 calc R . .
C24 C 0.4198(7) 0.8204(5) 0.0514(4) 0.0359(14) Uani 1 d . . .
H24A H 0.4901 0.8299 0.0232 0.043 Uiso 1 calc R . .
C25 C 0.2935(7) 0.8520(5) 0.0273(4) 0.0372(14) Uani 1 d . . .
H25A H 0.2760 0.8801 -0.0182 0.045 Uiso 1 calc R . .
C26 C 0.1934(6) 0.8416(5) 0.0712(3) 0.0308(13) Uani 1 d . . .
H26A H 0.1094 0.8652 0.0553 0.037 Uiso 1 calc R . .
C31 C -0.0665(6) 0.6677(5) 0.1319(3) 0.0250(11) Uani 1 d . . .
C32 C -0.0298(6) 0.5672(5) 0.1059(3) 0.0315(13) Uani 1 d . . .
H32A H 0.0658 0.5630 0.1186 0.038 Uiso 1 calc R . .
C33 C -0.1337(7) 0.4740(5) 0.0617(4) 0.0364(14) Uani 1 d . . .
H33A H -0.1083 0.4068 0.0447 0.044 Uiso 1 calc R . .
C34 C -0.2747(7) 0.4799(5) 0.0425(3) 0.0358(14) Uani 1 d . . .
H34A H -0.3449 0.4164 0.0128 0.043 Uiso 1 calc R . .
C35 C -0.3126(6) 0.5777(5) 0.0666(3) 0.0332(13) Uani 1 d . . .
H35A H -0.4085 0.5809 0.0533 0.040 Uiso 1 calc R . .
C36 C -0.2090(6) 0.6726(5) 0.1109(3) 0.0271(12) Uani 1 d . . .
H36A H -0.2353 0.7400 0.1265 0.033 Uiso 1 calc R . .
C41 C 0.1048(5) 1.2673(4) 0.2051(3) 0.0234(11) Uani 1 d . . .
C42 C 0.2015(6) 1.3675(5) 0.2468(4) 0.0330(13) Uani 1 d . . .
H42A H 0.2082 1.3829 0.2982 0.040 Uiso 1 calc R . .
C43 C 0.2882(7) 1.4452(5) 0.2129(4) 0.0416(16) Uani 1 d . . .
H43A H 0.3544 1.5117 0.2418 0.050 Uiso 1 calc R . .
C44 C 0.2783(7) 1.4258(6) 0.1378(4) 0.0420(16) Uani 1 d . . .
H44A H 0.3367 1.4787 0.1152 0.050 Uiso 1 calc R . .
C45 C 0.1796(7) 1.3256(5) 0.0952(4) 0.0390(15) Uani 1 d . . .
H45A H 0.1710 1.3121 0.0436 0.047 Uiso 1 calc R . .
C46 C 0.0960(7) 1.2480(5) 0.1283(3) 0.0359(14) Uani 1 d . . .
H46A H 0.0318 1.1807 0.0993 0.043 Uiso 1 calc R . .
C51 C 0.0247(6) 1.2195(4) 0.3430(3) 0.0274(12) Uani 1 d . . .
C52 C -0.0792(7) 1.2527(5) 0.3758(3) 0.0349(14) Uani 1 d . . .
H52A H -0.1720 1.2437 0.3471 0.042 Uiso 1 calc R . .
C53 C -0.0451(8) 1.2990(6) 0.4507(4) 0.0470(17) Uani 1 d . . .
H53A H -0.1157 1.3210 0.4722 0.056 Uiso 1 calc R . .
C54 C 0.0893(8) 1.3132(6) 0.4938(4) 0.0491(18) Uani 1 d . . .
H54A H 0.1114 1.3460 0.5442 0.059 Uiso 1 calc R . .
C55 C 0.1915(8) 1.2791(6) 0.4626(4) 0.0454(17) Uani 1 d . . .
H55A H 0.2836 1.2876 0.4919 0.055 Uiso 1 calc R . .
C56 C 0.1596(7) 1.2320(5) 0.3879(4) 0.0383(15) Uani 1 d . . .
H56A H 0.2303 1.2083 0.3675 0.046 Uiso 1 calc R . .
C61 C -0.1869(6) 1.1854(4) 0.2057(3) 0.0239(11) Uani 1 d . . .
C62 C -0.1956(6) 1.3010(5) 0.2093(4) 0.0337(14) Uani 1 d . . .
H62A H -0.1130 1.3623 0.2286 0.040 Uiso 1 calc R . .
C63 C -0.3271(7) 1.3245(6) 0.1841(4) 0.0414(16) Uani 1 d . . .
H63A H -0.3331 1.4019 0.1873 0.050 Uiso 1 calc R . .
C64 C -0.4491(7) 1.2354(6) 0.1545(4) 0.0383(15) Uani 1 d . . .
H64A H -0.5377 1.2519 0.1380 0.046 Uiso 1 calc R . .
C65 C -0.4392(6) 1.1215(6) 0.1494(4) 0.0379(15) Uani 1 d . . .
H65A H -0.5213 1.0606 0.1283 0.045 Uiso 1 calc R . .
C66 C -0.3097(6) 1.0966(5) 0.1750(3) 0.0292(12) Uani 1 d . . .
H66A H -0.3047 1.0189 0.1715 0.035 Uiso 1 calc R . .
C70 C 0.531(3) 0.2991(17) 0.3467(12) 0.095(11) Uani 0.50 d PD A 1
H70A H 0.5809 0.2768 0.3090 0.114 Uiso 0.50 calc PR A 1
H70B H 0.4317 0.2933 0.3221 0.114 Uiso 0.50 calc PR A 1
Cl1 Cl 0.535(2) 0.2071(14) 0.4138(7) 0.069(2) Uani 0.50 d PD A 1
Cl2 Cl 0.6127(17) 0.4368(9) 0.3888(7) 0.198(7) Uani 0.50 d PD A 1
C71 C 0.571(4) 0.363(2) 0.3581(17) 0.134(19) Uani 0.50 d PD B 2
H71A H 0.6721 0.3906 0.3561 0.161 Uiso 0.50 calc PR B 2
H71B H 0.5132 0.3531 0.3075 0.161 Uiso 0.50 calc PR B 2
Cl3 Cl 0.5268(6) 0.4661(5) 0.4134(4) 0.0757(15) Uani 0.50 d PD B 2
Cl4 Cl 0.545(2) 0.2270(17) 0.3895(9) 0.123(6) Uani 0.50 d PD B 2

loop_
_atom_site_aniso_label
_atom_site_aniso_U_11
_atom_site_aniso_U_22
_atom_site_aniso_U_33
_atom_site_aniso_U_23
_atom_site_aniso_U_13
_atom_site_aniso_U_12
Os 0.02131(11) 0.01851(10) 0.02353(11) 0.00194(8) 0.00620(8) 0.00524(8)
Sn 0.0291(2) 0.0282(2) 0.0330(2) 0.00503(17) 0.01244(18) 0.00409(17)
P1 0.0210(7) 0.0189(6) 0.0236(7) 0.0018(5) 0.0053(6) 0.0054(5)
P2 0.0229(7) 0.0186(7) 0.0266(8) 0.0027(6) 0.0075(6) 0.0046(5)
O1 0.054(3) 0.044(3) 0.030(3) 0.003(2) 0.004(2) 0.021(2)
O2 0.033(2) 0.028(2) 0.026(2) 0.0033(17) 0.0040(17) 0.0075(17)
O3 0.043(3) 0.054(3) 0.031(2) 0.010(2) 0.011(2) 0.005(2)
C1 0.033(3) 0.021(3) 0.034(3) -0.001(2) 0.011(3) 0.011(2)
C2 0.031(3) 0.023(3) 0.026(3) 0.002(2) 0.010(2) 0.007(2)
C3 0.037(3) 0.035(3) 0.028(3) 0.004(3) 0.006(3) 0.011(3)
C4 0.059(5) 0.060(5) 0.025(3) 0.006(3) 0.002(3) 0.013(4)
C5 0.047(4) 0.039(4) 0.052(4) 0.011(3) 0.018(3) 0.005(3)
C6 0.036(4) 0.050(4) 0.049(4) 0.003(3) 0.019(3) 0.007(3)
C11 0.031(3) 0.022(3) 0.027(3) 0.005(2) 0.009(2) 0.009(2)
C12 0.044(4) 0.027(3) 0.032(3) 0.000(2) 0.014(3) 0.011(3)
C13 0.077(5) 0.030(3) 0.040(4) 0.011(3) 0.028(4) 0.020(3)
C14 0.072(5) 0.052(4) 0.026(3) 0.010(3) 0.016(3) 0.038(4)
C15 0.038(4) 0.061(4) 0.030(4) 0.006(3) 0.002(3) 0.021(3)
C16 0.035(3) 0.039(3) 0.034(3) 0.009(3) 0.011(3) 0.015(3)
C21 0.026(3) 0.017(3) 0.030(3) 0.000(2) 0.007(2) 0.003(2)
C22 0.025(3) 0.027(3) 0.035(3) 0.002(2) 0.007(2) 0.009(2)
C23 0.024(3) 0.037(3) 0.043(4) -0.004(3) 0.009(3) 0.012(3)
C24 0.037(3) 0.030(3) 0.039(4) -0.004(3) 0.018(3) 0.001(3)
C25 0.039(4) 0.040(4) 0.034(4) 0.005(3) 0.013(3) 0.009(3)
C26 0.026(3) 0.035(3) 0.035(3) 0.005(3) 0.011(3) 0.012(3)
C31 0.023(3) 0.026(3) 0.024(3) 0.002(2) 0.004(2) 0.003(2)
C32 0.034(3) 0.024(3) 0.039(4) 0.000(2) 0.007(3) 0.014(3)
C33 0.040(4) 0.022(3) 0.043(4) -0.003(3) 0.008(3) 0.007(3)
C34 0.038(3) 0.026(3) 0.033(3) 0.001(3) 0.003(3) -0.006(3)
C35 0.023(3) 0.035(3) 0.034(3) -0.004(3) -0.001(2) 0.002(2)
C36 0.026(3) 0.024(3) 0.031(3) 0.000(2) 0.007(2) 0.007(2)
C41 0.022(3) 0.018(3) 0.031(3) 0.005(2) 0.009(2) 0.006(2)
C42 0.034(3) 0.028(3) 0.038(4) 0.003(3) 0.014(3) 0.005(3)
C43 0.037(4) 0.027(3) 0.058(5) 0.013(3) 0.012(3) 0.000(3)
C44 0.036(4) 0.039(4) 0.061(5) 0.028(3) 0.024(3) 0.011(3)
C45 0.049(4) 0.039(4) 0.035(4) 0.014(3) 0.015(3) 0.015(3)
C46 0.039(3) 0.032(3) 0.037(4) 0.011(3) 0.009(3) 0.006(3)
C51 0.037(3) 0.019(3) 0.025(3) 0.004(2) 0.008(2) 0.004(2)
C52 0.042(4) 0.034(3) 0.029(3) 0.005(3) 0.016(3) 0.003(3)
C53 0.061(5) 0.048(4) 0.041(4) 0.006(3) 0.031(4) 0.016(4)
C54 0.064(5) 0.050(4) 0.027(4) 0.003(3) 0.009(3) 0.003(4)
C55 0.046(4) 0.047(4) 0.035(4) -0.002(3) 0.000(3) 0.007(3)
C56 0.039(4) 0.034(3) 0.040(4) -0.001(3) 0.007(3) 0.008(3)
C61 0.028(3) 0.024(3) 0.022(3) 0.005(2) 0.010(2) 0.008(2)
C62 0.032(3) 0.026(3) 0.044(4) 0.007(3) 0.010(3) 0.009(3)
C63 0.047(4) 0.037(4) 0.054(4) 0.019(3) 0.019(3) 0.025(3)
C64 0.029(3) 0.051(4) 0.041(4) 0.013(3) 0.011(3) 0.018(3)
C65 0.024(3) 0.043(4) 0.045(4) 0.002(3) 0.008(3) 0.007(3)
C66 0.032(3) 0.025(3) 0.035(3) 0.009(2) 0.012(3) 0.008(2)
C70 0.039(10) 0.19(3) 0.063(15) 0.077(19) 0.007(10) 0.017(16)
Cl1 0.060(4) 0.080(4) 0.067(5) 0.003(3) 0.003(4) 0.028(3)
Cl2 0.248(14) 0.099(7) 0.181(13) 0.052(7) -0.051(10) -0.016(8)
C71 0.16(4) 0.22(5) 0.09(2) 0.02(3) 0.06(3) 0.15(4)
Cl3 0.065(3) 0.070(3) 0.082(4) 0.002(3) 0.018(3) 0.001(2)
Cl4 0.064(5) 0.152(14) 0.143(15) -0.037(10) 0.008(10) 0.046(8)

loop_
_atom_type_symbol
_atom_type_description
_atom_type_scat_dispersion_real
_atom_type_scat_dispersion_imag
_atom_type_scat_source
C C 0.0033 0.0016 'International Tables Vol C Tables 4.2.6.8 and 6.1.1.4'
H H 0.0000 0.0000 'International Tables Vol C Tables 4.2.6.8 and 6.1.1.4'
O O 0.0106 0.0060 'International Tables Vol C Tables 4.2.6.8 and 6.1.1.4'
P P 0.1023 0.0942 'International Tables Vol C Tables 4.2.6.8 and 6.1.1.4'
Sn Sn -0.6537 1.4246 'International Tables Vol C Tables 4.2.6.8 and 6.1.1.4'
Os Os -1.2165 7.6030 'International Tables Vol C Tables 4.2.6.8 and 6.1.1.4'
Cl Cl 0.1484 0.1585 'International Tables Vol C Tables 4.2.6.8 and 6.1.1.4'

loop_
_geom_angle_atom_site_label_1
_geom_angle_atom_site_label_2
_geom_angle_atom_site_label_3
_geom_angle
C1 Os C2 99.3(2)
C1 Os O2 178.9(2)
C2 Os O2 79.66(18)
C1 Os P1 89.65(16)
C2 Os P1 86.17(14)
O2 Os P1 89.91(10)
C1 Os P2 89.65(16)
C2 Os P2 86.75(14)
O2 Os P2 90.65(10)
P1 Os P2 172.68(5)
C1 Os Sn 101.97(18)
C2 Os Sn 158.77(15)
O2 Os Sn 79.12(10)
P1 Os Sn 94.25(4)
P2 Os Sn 93.02(4)
O3 Sn C6 94.6(2)
O3 Sn C5 95.8(2)
C6 Sn C5 98.2(3)
O3 Sn Os 89.83(12)
C6 Sn Os 129.70(18)
C5 Sn Os 131.22(19)
C11 P1 C31 102.8(2)
C11 P1 C21 104.3(2)
C31 P1 C21 98.6(2)
C11 P1 Os 114.62(18)
C31 P1 Os 119.28(18)
C21 P1 Os 114.89(17)
C51 P2 C61 103.2(2)
C51 P2 C41 103.1(2)
C61 P2 C41 99.0(2)
C51 P2 Os 115.71(17)
C61 P2 Os 119.41(18)
C41 P2 Os 113.90(17)
C3 O2 Os 128.6(4)
C3 O3 Sn 117.2(4)
O1 C1 Os 179.8(6)
O2 C3 O3 125.2(5)
O2 C3 C4 118.4(6)
O3 C3 C4 116.3(6)
C16 C11 C12 117.9(5)
C16 C11 P1 119.7(4)
C12 C11 P1 122.3(4)
C13 C12 C11 120.2(6)
C14 C13 C12 121.1(6)
C13 C14 C15 119.6(6)
C16 C15 C14 120.2(6)
C15 C16 C11 121.0(6)
C26 C21 C22 117.3(5)
C26 C21 P1 117.8(4)
C22 C21 P1 124.8(4)
C23 C22 C21 121.2(6)
C22 C23 C24 120.1(5)
C25 C24 C23 119.9(6)
C26 C25 C24 119.2(6)
C25 C26 C21 122.2(5)
C36 C31 C32 118.6(5)
C36 C31 P1 121.6(4)
C32 C31 P1 119.8(4)
C33 C32 C31 120.5(5)
C34 C33 C32 119.9(5)
C35 C34 C33 120.5(5)
C34 C35 C36 120.2(5)
C35 C36 C31 120.2(5)
C42 C41 C46 118.3(5)
C42 C41 P2 124.2(4)
C46 C41 P2 117.5(4)
C41 C42 C43 120.4(6)
C44 C43 C42 120.8(6)
C43 C44 C45 119.1(6)
C46 C45 C44 120.4(6)
C45 C46 C41 120.9(6)
C56 C51 C52 118.0(5)
C56 C51 P2 119.6(5)
C52 C51 P2 122.4(5)
C53 C52 C51 120.0(6)
C54 C53 C52 121.3(6)
C53 C54 C55 119.2(6)
C54 C55 C56 120.5(7)
C55 C56 C51 120.9(6)
C66 C61 C62 119.0(5)
C66 C61 P2 122.4(4)
C62 C61 P2 118.6(4)
C63 C62 C61 119.7(6)
C64 C63 C62 120.9(6)
C63 C64 C65 119.3(6)
C66 C65 C64 120.6(6)
C65 C66 C61 120.6(5)
Cl2 C70 Cl1 108.5(14)
Cl3 C71 Cl4 113.3(15)

loop_
_geom_bond_atom_site_label_1
_geom_bond_atom_site_label_2
_geom_bond_distance
Os C1 1.841(6)
Os C2 2.183(5)
Os O2 2.183(4)
Os P1 2.3606(13)
Os P2 2.3671(13)
Os Sn 2.6766(4)
Sn O3 2.143(4)
Sn C6 2.167(6)
Sn C5 2.183(6)
P1 C11 1.832(6)
P1 C31 1.840(5)
P1 C21 1.852(6)
P2 C51 1.840(6)
P2 C61 1.846(5)
P2 C41 1.851(5)
O1 C1 1.166(7)
O2 C3 1.256(7)
O3 C3 1.287(7)
C3 C4 1.506(8)
C11 C16 1.402(8)
C11 C12 1.407(8)
C12 C13 1.391(9)
C13 C14 1.369(10)
C14 C15 1.391(10)
C15 C16 1.385(8)
C21 C26 1.398(8)
C21 C22 1.401(7)
C22 C23 1.385(8)
C23 C24 1.394(9)
C24 C25 1.389(9)
C25 C26 1.387(8)
C31 C36 1.399(7)
C31 C32 1.404(7)
C32 C33 1.388(8)
C33 C34 1.386(9)
C34 C35 1.371(8)
C35 C36 1.399(8)
C41 C42 1.394(8)
C41 C46 1.405(8)
C42 C43 1.394(8)
C43 C44 1.370(9)
C44 C45 1.407(9)
C45 C46 1.367(8)
C51 C56 1.391(8)
C51 C52 1.400(8)
C52 C53 1.392(9)
C53 C54 1.370(10)
C54 C55 1.376(10)
C55 C56 1.391(9)
C61 C66 1.389(8)
C61 C62 1.403(7)
C62 C63 1.392(8)
C63 C64 1.382(9)
C64 C65 1.385(9)
C65 C66 1.383(8)
C70 Cl2 1.690(18)
C70 Cl1 1.742(16)
C71 Cl3 1.719(16)
C71 Cl4 1.760(18)
